data_7205155
loop_
_publ_author_name
'Li, Yan'
'Yang, Weiping'
'Chen, Yuanyin'
'Gong, Shuling'

_publ_section_title
;
 Pendant orientation and its influence on the formation of
 hydrogen-bonded thiacalixarene nanotubes
;
_journal_issue 1
_journal_name_full CrystEngComm
_journal_page_first 259
_journal_paper_doi 10.1039/c0ce00129e
_journal_volume 13
_journal_year 2011
_chemical_formula_moiety 'C48 H56 O12 S4, 4 (C2H5OH), 2 (H2O)'
_chemical_formula_sum 'C56 H84 O18 S4'
_chemical_formula_weight 1173.47
_chemical_name_systematic
;
?
;
_space_group_IT_number 2
_symmetry_cell_setting triclinic
_symmetry_space_group_name_Hall '-P 1'
_symmetry_space_group_name_H-M 'P -1'
_atom_sites_solution_hydrogens geom
_atom_sites_solution_primary direct
_atom_sites_solution_secondary difmap
_audit_creation_method SHELXL-97
_cell_angle_alpha 88.538(2)
_cell_angle_beta 77.585(2)
_cell_angle_gamma 87.949(2)
_cell_formula_units_Z 2
_cell_length_a 10.5110(13)
_cell_length_b 16.749(2)
_cell_length_c 18.137(2)
_cell_measurement_reflns_used 4243
_cell_measurement_temperature 150(2)
_cell_measurement_theta_max 0.00
_cell_measurement_theta_min 0.00
_cell_volume 3115.8(6)
_computing_cell_refinement 'Bruker SMART'
_computing_data_collection 'Bruker SMART'
_computing_data_reduction 'Bruker SAINT'
_computing_molecular_graphics 'Bruker SHELXTL'
_computing_publication_material 'Bruker SHELXTL'
_computing_structure_refinement 'SHELXL-97 (Sheldrick, 1997)'
_computing_structure_solution 'SHELXS-97 (Sheldrick, 1990)'
_diffrn_ambient_temperature 150(2)
_diffrn_measured_fraction_theta_full 0.989
_diffrn_measured_fraction_theta_max 0.989
_diffrn_measurement_device_type 'CCD area detector'
_diffrn_measurement_method 'phi and omega scans'
_diffrn_radiation_monochromator graphite
_diffrn_radiation_source 'fine-focus sealed tube'
_diffrn_radiation_type MoK\a
_diffrn_radiation_wavelength 0.71073
_diffrn_reflns_av_R_equivalents 0.1217
_diffrn_reflns_av_sigmaI/netI 0.1356
_diffrn_reflns_limit_h_max 11
_diffrn_reflns_limit_h_min -12
_diffrn_reflns_limit_k_max 19
_diffrn_reflns_limit_k_min -19
_diffrn_reflns_limit_l_max 19
_diffrn_reflns_limit_l_min -21
_diffrn_reflns_number 17971
_diffrn_reflns_theta_full 25.00
_diffrn_reflns_theta_max 25.00
_diffrn_reflns_theta_min 1.15
_exptl_absorpt_coefficient_mu 0.219
_exptl_absorpt_correction_T_max 0.9784
_exptl_absorpt_correction_T_min 0.9575
_exptl_absorpt_correction_type multi-scan
_exptl_absorpt_process_details SADABS
_exptl_crystal_colour colorless
_exptl_crystal_density_diffrn 1.251
_exptl_crystal_density_method 'not measured'
_exptl_crystal_description plate
_exptl_crystal_F_000 1256
_exptl_crystal_size_max 0.20
_exptl_crystal_size_mid 0.10
_exptl_crystal_size_min 0.10
_refine_diff_density_max 1.194
_refine_diff_density_min -0.740
_refine_diff_density_rms 0.097
_refine_ls_extinction_method none
_refine_ls_goodness_of_fit_ref 1.037
_refine_ls_hydrogen_treatment constr
_refine_ls_matrix_type full
_refine_ls_number_parameters 741
_refine_ls_number_reflns 10863
_refine_ls_number_restraints 8
_refine_ls_restrained_S_all 1.037
_refine_ls_R_factor_all 0.1092
_refine_ls_R_factor_gt 0.0831
_refine_ls_shift/su_max 0.000
_refine_ls_shift/su_mean 0.000
_refine_ls_structure_factor_coef Fsqd
_refine_ls_weighting_details 'calc w=1/[\s^2^(Fo^2^)+(0.1133P)^2^+1.5362P] where P=(Fo^2^+2Fc^2^)/3'
_refine_ls_weighting_scheme calc
_refine_ls_wR_factor_gt 0.2157
_refine_ls_wR_factor_ref 0.2330
_reflns_number_gt 7702
_reflns_number_total 10863
_reflns_threshold_expression >2sigma(I)
_cod_data_source_file C0CE00129E.TXT
_cod_data_source_block 1
_cod_depositor_comments
;
The following automatic conversions were performed:
'_symmetry_cell_setting' value 'Triclinic' changed to 'triclinic'
according to '/home/saulius/struct/CIF-dictionaries/cif_core.dic'
dictionary named 'cif_core.dic' version 2.4.1 from
2010-06-29.

'_exptl_absorpt_correction_type' value 'Multi-scan' changed
to 'multi-scan' according to
'/home/saulius/struct/CIF-dictionaries/cif_core.dic' dictionary named
'cif_core.dic' version 2.4.1 from 2010-06-29.

Automatic conversion script
Id: cif_fix_enum 1555 2011-01-17 13:19:09Z saulius 
;
_cod_original_cell_volume 3115.8(7)
_cod_original_sg_symbol_H-M P-1
_cod_database_code 7205155

loop_
_symmetry_equiv_pos_as_xyz
'x, y, z'
'-x, -y, -z'

loop_
_atom_site_label
_atom_site_type_symbol
_atom_site_fract_x
_atom_site_fract_y
_atom_site_fract_z
_atom_site_U_iso_or_equiv
_atom_site_adp_type
_atom_site_occupancy
_atom_site_symmetry_multiplicity
_atom_site_calc_flag
_atom_site_refinement_flags
_atom_site_disorder_assembly
_atom_site_disorder_group
C1 C 0.4579(4) 0.8254(3) 0.2757(2) 0.0178(9) Uani 1 1 d . . .
C2 C 0.4305(4) 0.7453(3) 0.2892(2) 0.0210(10) Uani 1 1 d . . .
H2 H 0.3973 0.7170 0.2530 0.025 Uiso 1 1 calc R . .
C3 C 0.4500(4) 0.7047(3) 0.3545(2) 0.0242(10) Uani 1 1 d . . .
C4 C 0.5026(4) 0.7476(2) 0.4049(2) 0.0185(9) Uani 1 1 d . . .
H4 H 0.5201 0.7213 0.4488 0.022 Uiso 1 1 calc R . .
C5 C 0.5303(4) 0.8284(2) 0.3926(2) 0.0173(9) Uani 1 1 d . . .
C6 C 0.5037(4) 0.8682(2) 0.3295(2) 0.0175(9) Uani 1 1 d . . .
C7 C 0.4154(5) 0.6172(3) 0.3680(3) 0.0307(11) Uani 1 1 d . . .
C8 C 0.4508(7) 0.5828(3) 0.4391(4) 0.0602(19) Uani 1 1 d . . .
H8A H 0.5437 0.5897 0.4367 0.090 Uiso 1 1 calc R . .
H8B H 0.4322 0.5257 0.4435 0.090 Uiso 1 1 calc R . .
H8C H 0.3993 0.6105 0.4831 0.090 Uiso 1 1 calc R . .
C9 C 0.4881(7) 0.5677(3) 0.3004(4) 0.0625(19) Uani 1 1 d . . .
H9A H 0.5822 0.5742 0.2938 0.094 Uiso 1 1 calc R . .
H9B H 0.4602 0.5862 0.2545 0.094 Uiso 1 1 calc R . .
H9C H 0.4682 0.5111 0.3098 0.094 Uiso 1 1 calc R . .
C10 C 0.2680(6) 0.6104(4) 0.3741(4) 0.064(2) Uani 1 1 d . . .
H10A H 0.2428 0.5554 0.3878 0.095 Uiso 1 1 calc R . .
H10B H 0.2466 0.6251 0.3254 0.095 Uiso 1 1 calc R . .
H10C H 0.2207 0.6466 0.4130 0.095 Uiso 1 1 calc R . .
C11 C 0.4029(4) 0.9931(3) 0.3493(3) 0.0253(10) Uani 1 1 d . . .
H11A H 0.3764 0.9833 0.4045 0.030 Uiso 1 1 calc R . .
H11B H 0.3332 0.9744 0.3255 0.030 Uiso 1 1 calc R . .
C12 C 0.4211(4) 1.0814(3) 0.3333(2) 0.0223(10) Uani 1 1 d . . .
C13 C 0.7293(4) 0.9242(3) 0.4210(2) 0.0175(9) Uani 1 1 d . . .
C14 C 0.8366(4) 0.8788(3) 0.3836(2) 0.0180(9) Uani 1 1 d . . .
C15 C 0.9523(4) 0.9168(3) 0.3534(2) 0.0186(9) Uani 1 1 d . . .
C16 C 0.9622(4) 0.9983(3) 0.3656(2) 0.0205(10) Uani 1 1 d . . .
H16 H 1.0426 1.0233 0.3462 0.025 Uiso 1 1 calc R . .
C17 C 0.8574(4) 1.0437(3) 0.4054(2) 0.0184(9) Uani 1 1 d . . .
C18 C 0.7400(4) 1.0047(3) 0.4310(2) 0.0183(9) Uani 1 1 d . . .
H18 H 0.6654 1.0348 0.4559 0.022 Uiso 1 1 calc R . .
C19 C 0.8654(4) 1.1330(3) 0.4208(2) 0.0226(10) Uani 1 1 d . . .
C20 C 0.8286(5) 1.1448(3) 0.5062(3) 0.0324(12) Uani 1 1 d . . .
H20A H 0.8894 1.1136 0.5304 0.049 Uiso 1 1 calc R . .
H20B H 0.7398 1.1269 0.5258 0.049 Uiso 1 1 calc R . .
H20C H 0.8332 1.2016 0.5170 0.049 Uiso 1 1 calc R . .
C21 C 0.7691(5) 1.1816(3) 0.3834(3) 0.0355(12) Uani 1 1 d . . .
H21A H 0.7705 1.2381 0.3960 0.053 Uiso 1 1 calc R . .
H21B H 0.6810 1.1619 0.4018 0.053 Uiso 1 1 calc R . .
H21C H 0.7941 1.1759 0.3285 0.053 Uiso 1 1 calc R . .
C22 C 1.0020(5) 1.1638(3) 0.3918(3) 0.0365(13) Uani 1 1 d . . .
H22A H 1.0635 1.1336 0.4163 0.055 Uiso 1 1 calc R . .
H22B H 1.0030 1.2206 0.4033 0.055 Uiso 1 1 calc R . .
H22C H 1.0274 1.1569 0.3370 0.055 Uiso 1 1 calc R . .
C23 C 0.8638(5) 0.7526(3) 0.4372(3) 0.0313(11) Uani 1 1 d . . .
H23A H 0.8016 0.7656 0.4849 0.038 Uiso 1 1 calc R . .
H23B H 0.9516 0.7678 0.4423 0.038 Uiso 1 1 calc R . .
C24 C 0.8645(6) 0.6654(3) 0.4246(3) 0.0418(14) Uani 1 1 d . . .
C25 C 1.0528(4) 0.8199(3) 0.2278(2) 0.0174(9) Uani 1 1 d . . .
C26 C 1.0812(4) 0.7396(3) 0.2149(2) 0.0221(10) Uani 1 1 d . . .
H26 H 1.1141 0.7082 0.2514 0.027 Uiso 1 1 calc R . .
C27 C 1.0629(4) 0.7030(3) 0.1497(2) 0.0241(10) Uani 1 1 d . . .
C28 C 1.0096(4) 0.7496(3) 0.0993(2) 0.0214(10) Uani 1 1 d . . .
H28 H 0.9931 0.7256 0.0555 0.026 Uiso 1 1 calc R . .
C29 C 0.9796(4) 0.8299(3) 0.1106(2) 0.0180(9) Uani 1 1 d . . .
C30 C 1.0063(4) 0.8672(2) 0.1742(2) 0.0178(9) Uani 1 1 d . . .
C31 C 1.0996(5) 0.6144(3) 0.1365(3) 0.0345(12) Uani 1 1 d . . .
C32 C 1.0213(9) 0.5642(4) 0.2018(4) 0.076(2) Uani 1 1 d . . .
H32A H 1.0434 0.5791 0.2494 0.114 Uiso 1 1 calc R . .
H32B H 1.0428 0.5074 0.1928 0.114 Uiso 1 1 calc R . .
H32C H 0.9279 0.5742 0.2050 0.114 Uiso 1 1 calc R . .
C33 C 1.2467(7) 0.6017(4) 0.1317(4) 0.064(2) Uani 1 1 d . . .
H33A H 1.2951 0.6294 0.0867 0.096 Uiso 1 1 calc R . .
H33B H 1.2693 0.5445 0.1287 0.096 Uiso 1 1 calc R . .
H33C H 1.2693 0.6233 0.1768 0.096 Uiso 1 1 calc R . .
C34 C 1.0706(7) 0.5854(3) 0.0636(3) 0.0513(16) Uani 1 1 d . . .
H34A H 0.9766 0.5905 0.0659 0.077 Uiso 1 1 calc R . .
H34B H 1.0993 0.5293 0.0566 0.077 Uiso 1 1 calc R . .
H34C H 1.1171 0.6177 0.0211 0.077 Uiso 1 1 calc R . .
C35 C 1.1020(4) 0.9903(3) 0.1535(3) 0.0277(11) Uani 1 1 d . . .
H35A H 1.1280 0.9833 0.0983 0.033 Uiso 1 1 calc R . .
H35B H 1.1731 0.9676 0.1764 0.033 Uiso 1 1 calc R . .
C36 C 1.0837(5) 1.0775(3) 0.1701(3) 0.0268(11) Uani 1 1 d . . .
C37 C 0.7754(4) 0.9337(3) 0.0823(2) 0.0180(9) Uani 1 1 d . . .
C38 C 0.6720(4) 0.8885(3) 0.1210(2) 0.0187(9) Uani 1 1 d . . .
C39 C 0.5534(4) 0.9277(3) 0.1499(2) 0.0199(9) Uani 1 1 d . . .
C40 C 0.5368(4) 1.0093(3) 0.1366(2) 0.0189(9) Uani 1 1 d . . .
H40 H 0.4547 1.0349 0.1558 0.023 Uiso 1 1 calc R . .
C41 C 0.6387(4) 1.0543(3) 0.0953(2) 0.0194(9) Uani 1 1 d . . .
C42 C 0.7586(4) 1.0145(3) 0.0701(2) 0.0196(9) Uani 1 1 d . . .
H42 H 0.8305 1.0440 0.0438 0.024 Uiso 1 1 calc R . .
C43 C 0.6249(4) 1.1440(3) 0.0785(2) 0.0217(10) Uani 1 1 d . . .
C44 C 0.7208(5) 1.1903(3) 0.1138(3) 0.0400(13) Uani 1 1 d . . .
H44A H 0.6938 1.1874 0.1690 0.060 Uiso 1 1 calc R . .
H44B H 0.7206 1.2463 0.0969 0.060 Uiso 1 1 calc R . .
H44C H 0.8087 1.1666 0.0980 0.060 Uiso 1 1 calc R . .
C45 C 0.4862(5) 1.1768(3) 0.1090(3) 0.0331(12) Uani 1 1 d . . .
H45A H 0.4251 1.1492 0.0853 0.050 Uiso 1 1 calc R . .
H45B H 0.4817 1.2342 0.0975 0.050 Uiso 1 1 calc R . .
H45C H 0.4629 1.1680 0.1638 0.050 Uiso 1 1 calc R . .
C46 C 0.6565(5) 1.1564(3) -0.0070(3) 0.0330(12) Uani 1 1 d . . .
H46A H 0.7486 1.1425 -0.0270 0.050 Uiso 1 1 calc R . .
H46B H 0.6392 1.2126 -0.0193 0.050 Uiso 1 1 calc R . .
H46C H 0.6020 1.1223 -0.0297 0.050 Uiso 1 1 calc R . .
C47 C 0.6580(5) 0.7647(3) 0.0688(3) 0.0326(12) Uani 1 1 d . . .
H47A H 0.7211 0.7789 0.0218 0.039 Uiso 1 1 calc R . .
H47B H 0.5696 0.7809 0.0621 0.039 Uiso 1 1 calc R . .
C48 C 0.6649(5) 0.6774(3) 0.0824(3) 0.0394(13) Uani 1 1 d . . .
C49 C 0.0515(9) 0.3210(5) 0.1155(5) 0.097(3) Uani 1 1 d D . .
H49A H 0.0565 0.3621 0.0769 0.145 Uiso 0.51 1 d PR A 1
H49B H 0.0485 0.2691 0.0939 0.145 Uiso 0.51 1 d PR A 1
H49C H -0.0255 0.3301 0.1539 0.145 Uiso 0.51 1 d PR A 1
H49D H -0.0295 0.3491 0.1149 0.145 Uiso 0.49 1 d PR A 2
H49E H 0.1215 0.3521 0.0889 0.145 Uiso 0.49 1 d PR A 2
H49F H 0.0535 0.2701 0.0919 0.145 Uiso 0.49 1 d PR A 2
C51 C 0.6733(8) 0.4344(4) 0.1446(5) 0.080(2) Uani 1 1 d . . .
H51A H 0.7526 0.4237 0.1060 0.120 Uiso 1 1 calc R . .
H51B H 0.6595 0.3897 0.1810 0.120 Uiso 1 1 calc R . .
H51C H 0.6828 0.4836 0.1708 0.120 Uiso 1 1 calc R . .
C52 C 0.5607(9) 0.4438(5) 0.1084(5) 0.089(3) Uani 1 1 d . . .
H52A H 0.5306 0.3905 0.0985 0.107 Uiso 1 1 calc R . .
H52B H 0.4881 0.4723 0.1425 0.107 Uiso 1 1 calc R . .
C53 C 0.4495(8) 0.3232(5) 0.3784(4) 0.075(2) Uani 1 1 d . . .
H53A H 0.3932 0.3624 0.4101 0.112 Uiso 1 1 calc R B 1
H53B H 0.5401 0.3399 0.3689 0.112 Uiso 1 1 calc R B 1
H53C H 0.4426 0.2709 0.4042 0.112 Uiso 1 1 calc R B 1
C50 C 0.1718(12) 0.3251(7) 0.1497(7) 0.055(3) Uani 0.51 1 d PD C 1
H50A H 0.2506 0.3168 0.1092 0.066 Uiso 0.51 1 calc PR C 1
H50B H 0.1749 0.3794 0.1695 0.066 Uiso 0.51 1 calc PR C 1
C54 C 0.4100(10) 0.3177(5) 0.3085(5) 0.097(3) Uani 1 1 d . D 1
H54A H 0.4800 0.2922 0.2702 0.116 Uiso 1 1 calc R D 1
H54B H 0.3889 0.3715 0.2896 0.116 Uiso 1 1 calc R D 1
C50' C 0.0660(13) 0.3095(9) 0.1967(7) 0.079(5) Uani 0.49 1 d PD C 2
H50C H 0.0614 0.3627 0.2199 0.095 Uiso 0.49 1 calc PR C 2
H50D H -0.0090 0.2793 0.2248 0.095 Uiso 0.49 1 calc PR C 2
O1 O 0.5217(3) 0.95005(17) 0.32016(16) 0.0200(7) Uani 1 1 d . . .
O2 O 0.5221(3) 1.11147(19) 0.3024(2) 0.0329(8) Uani 1 1 d . . .
O3 O 0.3114(3) 1.1205(2) 0.3582(2) 0.0419(10) Uani 1 1 d . . .
H3 H 0.3220 1.1696 0.3494 0.063 Uiso 1 1 calc R . .
O4 O 0.6867(3) 0.80679(17) 0.13056(16) 0.0208(7) Uani 1 1 d . . .
O5 O 0.6948(5) 0.6467(2) 0.1402(2) 0.0543(12) Uani 1 1 d . . .
O6 O 0.6373(6) 0.6372(3) 0.0302(2) 0.0805(17) Uani 1 1 d . . .
H6 H 0.6427 0.5883 0.0408 0.121 Uiso 1 1 calc R . .
O7 O 0.9854(3) 0.94808(16) 0.18253(16) 0.0189(7) Uani 1 1 d . . .
O8 O 1.1789(3) 1.1188(2) 0.1535(2) 0.0467(10) Uani 1 1 d . . .
O9 O 0.9693(3) 1.10876(19) 0.19957(19) 0.0334(8) Uani 1 1 d . . .
H9 H 0.9136 1.0730 0.2063 0.050 Uiso 1 1 calc R . .
O10 O 0.8279(3) 0.79738(17) 0.37648(16) 0.0218(7) Uani 1 1 d . . .
O11 O 0.8278(5) 0.6373(2) 0.3691(2) 0.0629(13) Uani 1 1 d . . .
H11 H 0.8059 0.6750 0.3424 0.094 Uiso 1 1 calc R . .
O12 O 0.9007(6) 0.6213(3) 0.4738(3) 0.0813(17) Uani 1 1 d . . .
O13 O 0.7579(3) 1.03492(19) 0.24696(17) 0.0273(7) Uani 1 1 d . . .
H13A H 0.7891 0.9892 0.2437 0.041 Uiso 1 1 d R . .
H13B H 0.6844 1.0332 0.2737 0.041 Uiso 1 1 d R . .
O14 O 0.7582(3) 0.7165(2) 0.25555(19) 0.0359(8) Uani 1 1 d . . .
H14A H 0.7461 0.6889 0.2212 0.054 Uiso 1 1 d R . .
H14B H 0.7469 0.7634 0.2437 0.054 Uiso 1 1 d R . .
O15 O 0.1755(5) 0.2715(3) 0.2057(3) 0.0747(15) Uani 1 1 d D . .
H15 H 0.1747 0.2251 0.1892 0.112 Uiso 1 1 calc R C 1
O17 O 0.5958(6) 0.4871(3) 0.0401(3) 0.0877(17) Uani 1 1 d . . .
H17 H 0.5312 0.4923 0.0199 0.132 Uiso 1 1 calc R . .
O18 O 0.2942(5) 0.2688(3) 0.3246(3) 0.0782(15) Uani 1 1 d . . .
H18A H 0.2667 0.2637 0.2849 0.117 Uiso 1 1 calc R D 1
S1 S 0.41428(10) 0.87328(7) 0.19516(6) 0.0218(3) Uani 1 1 d . . .
S2 S 0.92692(10) 0.88621(7) 0.03764(6) 0.0210(3) Uani 1 1 d . . .
S3 S 1.09451(10) 0.86185(7) 0.30844(6) 0.0223(3) Uani 1 1 d . . .
S4 S 0.58118(10) 0.87833(7) 0.46616(6) 0.0200(3) Uani 1 1 d . . .
C55 C 0.843(3) 0.4209(17) 0.3573(15) 0.130(8) Uani 0.52 1 d PD E 1
H55A H 0.7757 0.4052 0.4008 0.195 Uiso 0.52 1 calc PR E 1
H55B H 0.8644 0.3762 0.3223 0.195 Uiso 0.52 1 calc PR E 1
H55C H 0.8118 0.4671 0.3314 0.195 Uiso 0.52 1 calc PR E 1
C56 C 0.966(2) 0.4428(15) 0.3842(10) 0.105(6) Uani 0.52 1 d PD E 1
H56A H 1.0229 0.3944 0.3826 0.126 Uiso 0.52 1 calc PR E 1
H56B H 1.0132 0.4824 0.3481 0.126 Uiso 0.52 1 calc PR E 1
O16 O 0.9444(14) 0.4733(9) 0.4551(8) 0.125(4) Uani 0.52 1 d PD E 1
H16A H 1.0141 0.4705 0.4708 0.187 Uiso 0.52 1 calc PR E 1
C55' C 0.810(2) 0.443(2) 0.343(2) 0.130(8) Uani 0.48 1 d PD F 2
H55D H 0.8562 0.4734 0.2996 0.195 Uiso 0.48 1 calc PR F 2
H55E H 0.7394 0.4759 0.3726 0.195 Uiso 0.48 1 calc PR F 2
H55F H 0.7731 0.3955 0.3255 0.195 Uiso 0.48 1 calc PR F 2
C56' C 0.9046(17) 0.4158(18) 0.3926(11) 0.105(6) Uani 0.48 1 d PD F 2
H56C H 0.8927 0.4523 0.4358 0.126 Uiso 0.48 1 calc PR F 2
H56D H 0.8813 0.3617 0.4133 0.126 Uiso 0.48 1 calc PR F 2
O16' O 1.0332(14) 0.4138(10) 0.3574(9) 0.125(4) Uani 0.48 1 d PD F 2
H16' H 1.0463 0.3791 0.3237 0.187 Uiso 0.48 1 calc PR F 2

loop_
_atom_site_aniso_label
_atom_site_aniso_U_11
_atom_site_aniso_U_22
_atom_site_aniso_U_33
_atom_site_aniso_U_23
_atom_site_aniso_U_13
_atom_site_aniso_U_12
C1 0.012(2) 0.023(2) 0.019(2) 0.0044(17) -0.0036(17) -0.0078(17)
C2 0.017(2) 0.025(2) 0.023(2) -0.0008(18) -0.0069(18) -0.0070(18)
C3 0.022(2) 0.026(3) 0.025(2) 0.0046(19) -0.0042(19) -0.0073(19)
C4 0.015(2) 0.019(2) 0.022(2) 0.0020(17) -0.0033(18) -0.0026(17)
C5 0.010(2) 0.019(2) 0.021(2) -0.0016(17) 0.0004(17) -0.0024(16)
C6 0.010(2) 0.019(2) 0.023(2) 0.0022(17) -0.0017(17) -0.0047(16)
C7 0.039(3) 0.020(2) 0.036(3) 0.000(2) -0.012(2) -0.011(2)
C8 0.101(6) 0.024(3) 0.066(4) 0.020(3) -0.040(4) -0.026(3)
C9 0.097(6) 0.027(3) 0.061(4) -0.006(3) -0.011(4) -0.004(3)
C10 0.058(4) 0.046(4) 0.093(5) 0.025(4) -0.029(4) -0.036(3)
C11 0.018(2) 0.023(2) 0.030(3) -0.0007(19) 0.005(2) -0.0030(19)
C12 0.017(2) 0.028(3) 0.021(2) 0.0040(19) -0.0033(19) 0.0004(19)
C13 0.011(2) 0.025(2) 0.017(2) -0.0008(17) -0.0046(17) -0.0072(17)
C14 0.018(2) 0.020(2) 0.017(2) -0.0003(17) -0.0080(18) -0.0028(18)
C15 0.013(2) 0.030(3) 0.014(2) -0.0018(18) -0.0059(17) 0.0010(18)
C16 0.013(2) 0.028(3) 0.021(2) -0.0006(18) -0.0044(18) -0.0057(18)
C17 0.016(2) 0.022(2) 0.018(2) -0.0012(17) -0.0041(17) -0.0063(18)
C18 0.013(2) 0.023(2) 0.020(2) -0.0062(18) -0.0040(17) -0.0030(17)
C19 0.023(2) 0.021(2) 0.024(2) -0.0058(18) -0.0028(19) -0.0080(19)
C20 0.033(3) 0.036(3) 0.030(3) -0.012(2) -0.009(2) -0.009(2)
C21 0.040(3) 0.025(3) 0.044(3) 0.002(2) -0.015(3) -0.004(2)
C22 0.028(3) 0.028(3) 0.051(3) -0.008(2) 0.000(2) -0.012(2)
C23 0.035(3) 0.029(3) 0.033(3) 0.003(2) -0.014(2) -0.001(2)
C24 0.057(4) 0.034(3) 0.038(3) 0.003(2) -0.020(3) 0.006(3)
C25 0.010(2) 0.025(2) 0.016(2) -0.0012(17) -0.0006(17) 0.0004(17)
C26 0.019(2) 0.021(2) 0.026(2) 0.0012(19) -0.0071(19) 0.0034(18)
C27 0.019(2) 0.023(2) 0.027(2) -0.0011(19) 0.0005(19) 0.0023(19)
C28 0.018(2) 0.024(2) 0.023(2) -0.0044(19) -0.0044(19) -0.0029(18)
C29 0.012(2) 0.021(2) 0.019(2) 0.0026(17) 0.0007(17) -0.0021(17)
C30 0.008(2) 0.019(2) 0.024(2) -0.0031(18) -0.0001(17) -0.0006(16)
C31 0.050(3) 0.021(3) 0.033(3) -0.003(2) -0.011(2) 0.008(2)
C32 0.120(7) 0.030(3) 0.065(5) 0.002(3) 0.004(4) 0.002(4)
C33 0.066(5) 0.048(4) 0.082(5) -0.026(4) -0.025(4) 0.031(3)
C34 0.069(4) 0.033(3) 0.057(4) -0.017(3) -0.025(3) 0.014(3)
C35 0.016(2) 0.026(3) 0.038(3) 0.002(2) 0.001(2) -0.0067(19)
C36 0.021(3) 0.026(3) 0.032(3) 0.004(2) -0.004(2) -0.008(2)
C37 0.012(2) 0.026(2) 0.017(2) 0.0018(17) -0.0041(17) 0.0007(17)
C38 0.021(2) 0.019(2) 0.018(2) 0.0037(17) -0.0067(18) -0.0025(18)
C39 0.017(2) 0.029(3) 0.015(2) 0.0034(18) -0.0054(18) -0.0076(18)
C40 0.015(2) 0.024(2) 0.018(2) 0.0027(17) -0.0041(17) -0.0011(18)
C41 0.019(2) 0.025(2) 0.015(2) 0.0038(18) -0.0076(18) -0.0049(18)
C42 0.015(2) 0.030(3) 0.013(2) 0.0043(18) -0.0009(17) -0.0056(18)
C43 0.016(2) 0.023(2) 0.027(2) 0.0020(19) -0.0060(19) -0.0030(18)
C44 0.040(3) 0.030(3) 0.055(3) 0.004(2) -0.022(3) 0.000(2)
C45 0.029(3) 0.028(3) 0.038(3) 0.007(2) 0.002(2) 0.005(2)
C46 0.032(3) 0.031(3) 0.034(3) 0.011(2) -0.003(2) 0.003(2)
C47 0.038(3) 0.035(3) 0.032(3) -0.002(2) -0.020(2) -0.008(2)
C48 0.040(3) 0.041(3) 0.042(3) -0.008(3) -0.016(3) -0.011(2)
C49 0.130(8) 0.070(6) 0.105(7) -0.003(5) -0.061(6) 0.024(5)
C51 0.095(6) 0.042(4) 0.093(6) -0.012(4) 0.002(5) 0.003(4)
C52 0.094(7) 0.071(6) 0.100(7) 0.021(5) -0.017(5) -0.022(5)
C53 0.084(6) 0.074(5) 0.081(5) -0.001(4) -0.047(4) -0.009(4)
C50 0.085(10) 0.031(6) 0.054(8) 0.007(6) -0.024(7) -0.001(6)
C54 0.152(9) 0.068(5) 0.081(6) 0.016(4) -0.040(6) -0.058(6)
C50' 0.089(13) 0.068(11) 0.069(10) -0.034(8) 0.010(10) 0.002(9)
O1 0.0137(15) 0.0171(15) 0.0281(17) 0.0020(12) -0.0016(13) -0.0043(12)
O2 0.0227(18) 0.0229(18) 0.051(2) 0.0007(15) -0.0020(16) -0.0054(14)
O3 0.0209(19) 0.0235(18) 0.074(3) 0.0040(18) 0.0056(18) 0.0018(14)
O4 0.0195(16) 0.0196(16) 0.0255(16) 0.0030(13) -0.0100(13) -0.0028(12)
O5 0.099(4) 0.025(2) 0.048(2) 0.0026(18) -0.034(2) -0.010(2)
O6 0.159(5) 0.038(3) 0.061(3) -0.007(2) -0.053(3) -0.034(3)
O7 0.0151(15) 0.0150(15) 0.0252(16) -0.0008(12) -0.0012(12) -0.0010(12)
O8 0.027(2) 0.028(2) 0.082(3) -0.0071(19) -0.0024(19) -0.0114(16)
O9 0.0215(18) 0.0252(18) 0.051(2) -0.0033(16) -0.0015(16) -0.0051(14)
O10 0.0220(17) 0.0225(17) 0.0235(16) -0.0019(13) -0.0103(13) -0.0020(13)
O11 0.117(4) 0.025(2) 0.055(3) 0.0039(19) -0.039(3) 0.002(2)
O12 0.137(5) 0.052(3) 0.065(3) 0.013(2) -0.052(3) 0.027(3)
O13 0.0189(17) 0.0326(18) 0.0289(17) -0.0023(14) -0.0013(13) -0.0012(14)
O14 0.038(2) 0.0274(18) 0.043(2) -0.0042(16) -0.0108(17) -0.0021(16)
O15 0.095(4) 0.043(3) 0.100(4) -0.007(3) -0.050(3) -0.007(3)
O17 0.110(5) 0.070(4) 0.091(4) -0.017(3) -0.036(3) -0.018(3)
O18 0.066(3) 0.037(3) 0.134(5) 0.008(3) -0.026(3) -0.013(2)
S1 0.0138(6) 0.0309(6) 0.0220(6) 0.0093(5) -0.0062(4) -0.0087(4)
S2 0.0160(6) 0.0277(6) 0.0181(6) 0.0037(4) -0.0013(4) 0.0007(4)
S3 0.0136(5) 0.0316(6) 0.0227(6) -0.0064(5) -0.0055(4) 0.0025(4)
S4 0.0161(6) 0.0251(6) 0.0184(6) -0.0034(4) -0.0009(4) -0.0080(4)
C55 0.151(17) 0.092(18) 0.166(16) 0.068(13) -0.079(13) -0.053(14)
C56 0.101(18) 0.101(18) 0.101(10) 0.000(9) 0.000(12) 0.000(12)
O16 0.121(9) 0.121(8) 0.121(8) 0.000(6) 0.000(6) 0.000(7)
C55' 0.151(17) 0.092(18) 0.166(16) 0.068(13) -0.079(13) -0.053(14)
C56' 0.101(18) 0.101(18) 0.101(10) 0.000(9) 0.000(12) 0.000(12)
O16' 0.121(9) 0.121(8) 0.121(8) 0.000(6) 0.000(6) 0.000(7)

loop_
_atom_type_symbol
_atom_type_description
_atom_type_scat_dispersion_real
_atom_type_scat_dispersion_imag
_atom_type_scat_source
C C 0.0033 0.0016 'International Tables Vol C Tables 4.2.6.8 and 6.1.1.4'
H H 0.0000 0.0000 'International Tables Vol C Tables 4.2.6.8 and 6.1.1.4'
O O 0.0106 0.0060 'International Tables Vol C Tables 4.2.6.8 and 6.1.1.4'
S S 0.1246 0.1234 'International Tables Vol C Tables 4.2.6.8 and 6.1.1.4'

loop_
_geom_angle_atom_site_label_1
_geom_angle_atom_site_label_2
_geom_angle_atom_site_label_3
_geom_angle
_geom_angle_site_symmetry_1
_geom_angle_site_symmetry_3
_geom_angle_publ_flag
C2 C1 C6 119.5(4) . . ?
C2 C1 S1 118.2(3) . . ?
C6 C1 S1 121.9(3) . . ?
C1 C2 C3 122.2(4) . . ?
C1 C2 H2 118.9 . . ?
C3 C2 H2 118.9 . . ?
C4 C3 C2 117.1(4) . . ?
C4 C3 C7 122.5(4) . . ?
C2 C3 C7 120.4(4) . . ?
C3 C4 C5 121.7(4) . . ?
C3 C4 H4 119.2 . . ?
C5 C4 H4 119.2 . . ?
C6 C5 C4 120.1(4) . . ?
C6 C5 S4 122.6(3) . . ?
C4 C5 S4 116.9(3) . . ?
C5 C6 O1 120.1(4) . . ?
C5 C6 C1 119.3(4) . . ?
O1 C6 C1 120.6(4) . . ?
C8 C7 C3 112.5(4) . . ?
C8 C7 C10 109.2(5) . . ?
C3 C7 C10 108.5(4) . . ?
C8 C7 C9 108.5(5) . . ?
C3 C7 C9 109.5(4) . . ?
C10 C7 C9 108.6(5) . . ?
C7 C8 H8A 109.5 . . ?
C7 C8 H8B 109.5 . . ?
H8A C8 H8B 109.5 . . ?
C7 C8 H8C 109.5 . . ?
H8A C8 H8C 109.5 . . ?
H8B C8 H8C 109.5 . . ?
C7 C9 H9A 109.5 . . ?
C7 C9 H9B 109.5 . . ?
H9A C9 H9B 109.5 . . ?
C7 C9 H9C 109.5 . . ?
H9A C9 H9C 109.5 . . ?
H9B C9 H9C 109.5 . . ?
C7 C10 H10A 109.5 . . ?
C7 C10 H10B 109.5 . . ?
H10A C10 H10B 109.5 . . ?
C7 C10 H10C 109.5 . . ?
H10A C10 H10C 109.5 . . ?
H10B C10 H10C 109.5 . . ?
O1 C11 C12 109.8(3) . . ?
O1 C11 H11A 109.7 . . ?
C12 C11 H11A 109.7 . . ?
O1 C11 H11B 109.7 . . ?
C12 C11 H11B 109.7 . . ?
H11A C11 H11B 108.2 . . ?
O2 C12 O3 124.9(4) . . ?
O2 C12 C11 125.3(4) . . ?
O3 C12 C11 109.8(4) . . ?
C18 C13 C14 120.3(4) . . ?
C18 C13 S4 118.1(3) . . ?
C14 C13 S4 121.3(3) . . ?
O10 C14 C15 120.5(4) . . ?
O10 C14 C13 120.4(4) . . ?
C15 C14 C13 119.0(4) . . ?
C14 C15 C16 119.8(4) . . ?
C14 C15 S3 121.2(3) . . ?
C16 C15 S3 118.6(3) . . ?
C17 C16 C15 121.7(4) . . ?
C17 C16 H16 119.1 . . ?
C15 C16 H16 119.1 . . ?
C16 C17 C18 117.1(4) . . ?
C16 C17 C19 123.1(4) . . ?
C18 C17 C19 119.8(4) . . ?
C13 C18 C17 121.9(4) . . ?
C13 C18 H18 119.0 . . ?
C17 C18 H18 119.0 . . ?
C22 C19 C20 108.1(4) . . ?
C22 C19 C21 109.2(4) . . ?
C20 C19 C21 109.1(4) . . ?
C22 C19 C17 112.2(4) . . ?
C20 C19 C17 108.3(4) . . ?
C21 C19 C17 109.8(4) . . ?
C19 C20 H20A 109.5 . . ?
C19 C20 H20B 109.5 . . ?
H20A C20 H20B 109.5 . . ?
C19 C20 H20C 109.5 . . ?
H20A C20 H20C 109.5 . . ?
H20B C20 H20C 109.5 . . ?
C19 C21 H21A 109.5 . . ?
C19 C21 H21B 109.5 . . ?
H21A C21 H21B 109.5 . . ?
C19 C21 H21C 109.5 . . ?
H21A C21 H21C 109.5 . . ?
H21B C21 H21C 109.5 . . ?
C19 C22 H22A 109.5 . . ?
C19 C22 H22B 109.5 . . ?
H22A C22 H22B 109.5 . . ?
C19 C22 H22C 109.5 . . ?
H22A C22 H22C 109.5 . . ?
H22B C22 H22C 109.5 . . ?
O10 C23 C24 111.4(4) . . ?
O10 C23 H23A 109.4 . . ?
C24 C23 H23A 109.4 . . ?
O10 C23 H23B 109.4 . . ?
C24 C23 H23B 109.4 . . ?
H23A C23 H23B 108.0 . . ?
O12 C24 O11 122.1(5) . . ?
O12 C24 C23 115.8(5) . . ?
O11 C24 C23 122.1(5) . . ?
C26 C25 C30 119.8(4) . . ?
C26 C25 S3 118.0(3) . . ?
C30 C25 S3 121.9(3) . . ?
C25 C26 C27 122.0(4) . . ?
C25 C26 H26 119.0 . . ?
C27 C26 H26 119.0 . . ?
C28 C27 C26 117.4(4) . . ?
C28 C27 C31 122.2(4) . . ?
C26 C27 C31 120.3(4) . . ?
C29 C28 C27 122.0(4) . . ?
C29 C28 H28 119.0 . . ?
C27 C28 H28 119.0 . . ?
C28 C29 C30 119.9(4) . . ?
C28 C29 S2 118.2(3) . . ?
C30 C29 S2 121.4(3) . . ?
O7 C30 C25 121.6(4) . . ?
O7 C30 C29 119.9(4) . . ?
C25 C30 C29 118.6(4) . . ?
C34 C31 C27 112.6(4) . . ?
C34 C31 C33 107.6(5) . . ?
C27 C31 C33 108.9(5) . . ?
C34 C31 C32 107.8(5) . . ?
C27 C31 C32 109.3(4) . . ?
C33 C31 C32 110.6(5) . . ?
C31 C32 H32A 109.5 . . ?
C31 C32 H32B 109.5 . . ?
H32A C32 H32B 109.5 . . ?
C31 C32 H32C 109.5 . . ?
H32A C32 H32C 109.5 . . ?
H32B C32 H32C 109.5 . . ?
C31 C33 H33A 109.5 . . ?
C31 C33 H33B 109.5 . . ?
H33A C33 H33B 109.5 . . ?
C31 C33 H33C 109.5 . . ?
H33A C33 H33C 109.5 . . ?
H33B C33 H33C 109.5 . . ?
C31 C34 H34A 109.5 . . ?
C31 C34 H34B 109.5 . . ?
H34A C34 H34B 109.5 . . ?
C31 C34 H34C 109.5 . . ?
H34A C34 H34C 109.5 . . ?
H34B C34 H34C 109.5 . . ?
O7 C35 C36 111.5(4) . . ?
O7 C35 H35A 109.3 . . ?
C36 C35 H35A 109.3 . . ?
O7 C35 H35B 109.3 . . ?
C36 C35 H35B 109.3 . . ?
H35A C35 H35B 108.0 . . ?
O8 C36 O9 120.9(4) . . ?
O8 C36 C35 117.7(4) . . ?
O9 C36 C35 121.4(4) . . ?
C42 C37 C38 120.7(4) . . ?
C42 C37 S2 118.1(3) . . ?
C38 C37 S2 120.8(3) . . ?
O4 C38 C39 120.6(4) . . ?
O4 C38 C37 120.9(4) . . ?
C39 C38 C37 118.5(4) . . ?
C40 C39 C38 120.4(4) . . ?
C40 C39 S1 118.3(3) . . ?
C38 C39 S1 121.0(3) . . ?
C39 C40 C41 121.3(4) . . ?
C39 C40 H40 119.3 . . ?
C41 C40 H40 119.3 . . ?
C42 C41 C40 117.3(4) . . ?
C42 C41 C43 119.5(4) . . ?
C40 C41 C43 123.2(4) . . ?
C37 C42 C41 121.8(4) . . ?
C37 C42 H42 119.1 . . ?
C41 C42 H42 119.1 . . ?
C46 C43 C45 108.1(4) . . ?
C46 C43 C41 108.0(4) . . ?
C45 C43 C41 112.1(4) . . ?
C46 C43 C44 109.8(4) . . ?
C45 C43 C44 109.0(4) . . ?
C41 C43 C44 109.9(4) . . ?
C43 C44 H44A 109.5 . . ?
C43 C44 H44B 109.5 . . ?
H44A C44 H44B 109.5 . . ?
C43 C44 H44C 109.5 . . ?
H44A C44 H44C 109.5 . . ?
H44B C44 H44C 109.5 . . ?
C43 C45 H45A 109.5 . . ?
C43 C45 H45B 109.5 . . ?
H45A C45 H45B 109.5 . . ?
C43 C45 H45C 109.5 . . ?
H45A C45 H45C 109.5 . . ?
H45B C45 H45C 109.5 . . ?
C43 C46 H46A 109.5 . . ?
C43 C46 H46B 109.5 . . ?
H46A C46 H46B 109.5 . . ?
C43 C46 H46C 109.5 . . ?
H46A C46 H46C 109.5 . . ?
H46B C46 H46C 109.5 . . ?
O4 C47 C48 110.8(4) . . ?
O4 C47 H47A 109.5 . . ?
C48 C47 H47A 109.5 . . ?
O4 C47 H47B 109.5 . . ?
C48 C47 H47B 109.5 . . ?
H47A C47 H47B 108.1 . . ?
O5 C48 O6 123.6(5) . . ?
O5 C48 C47 122.9(5) . . ?
O6 C48 C47 113.5(5) . . ?
C50' C49 C50 49.6(8) . . ?
C50' C49 H49A 140.4 . . ?
C50 C49 H49A 108.3 . . ?
C50' C49 H49B 108.7 . . ?
C50 C49 H49B 110.0 . . ?
H49A C49 H49B 110.1 . . ?
C50' C49 H49C 63.5 . . ?
C50 C49 H49C 109.5 . . ?
H49A C49 H49C 109.4 . . ?
H49B C49 H49C 109.5 . . ?
C50' C49 H49D 109.2 . . ?
C50 C49 H49D 141.0 . . ?
H49A C49 H49D 65.4 . . ?
H49B C49 H49D 107.9 . . ?
H49C C49 H49D 47.8 . . ?
C50' C49 H49E 108.6 . . ?
C50 C49 H49E 62.7 . . ?
H49A C49 H49E 47.5 . . ?
H49B C49 H49E 113.2 . . ?
H49C C49 H49E 136.5 . . ?
H49D C49 H49E 109.1 . . ?
C50' C49 H49F 110.2 . . ?
C50 C49 H49F 108.4 . . ?
H49A C49 H49F 108.1 . . ?
H49C C49 H49F 113.0 . . ?
H49D C49 H49F 110.0 . . ?
H49E C49 H49F 109.7 . . ?
C52 C51 H51A 109.5 . . ?
C52 C51 H51B 109.5 . . ?
H51A C51 H51B 109.5 . . ?
C52 C51 H51C 109.5 . . ?
H51A C51 H51C 109.5 . . ?
H51B C51 H51C 109.5 . . ?
O17 C52 C51 110.0(7) . . ?
O17 C52 H52A 109.7 . . ?
C51 C52 H52A 109.7 . . ?
O17 C52 H52B 109.7 . . ?
C51 C52 H52B 109.7 . . ?
H52A C52 H52B 108.2 . . ?
O15 C50 C49 114.3(8) . . ?
O15 C50 H49E 150.5 . . ?
O15 C50 H50A 108.7 . . ?
C49 C50 H50A 108.7 . . ?
H49E C50 H50A 81.3 . . ?
O15 C50 H50B 108.7 . . ?
C49 C50 H50B 108.7 . . ?
H49E C50 H50B 93.7 . . ?
H50A C50 H50B 107.6 . . ?
C53 C54 O18 105.6(6) . . ?
C53 C54 H54A 110.6 . . ?
O18 C54 H54A 110.6 . . ?
C53 C54 H54B 110.6 . . ?
O18 C54 H54B 110.6 . . ?
H54A C54 H54B 108.8 . . ?
O15 C50' C49 115.4(8) . . ?
O15 C50' H49C 151.4 . . ?
O15 C50' H50C 108.4 . . ?
C49 C50' H50C 108.4 . . ?
H49C C50' H50C 94.1 . . ?
O15 C50' H50D 108.4 . . ?
C49 C50' H50D 108.4 . . ?
H49C C50' H50D 80.1 . . ?
H50C C50' H50D 107.5 . . ?
C6 O1 C11 110.3(3) . . ?
C12 O3 H3 109.5 . . ?
C38 O4 C47 111.4(3) . . ?
C48 O6 H6 109.5 . . ?
C30 O7 C35 111.3(3) . . ?
C36 O9 H9 109.5 . . ?
C14 O10 C23 112.7(3) . . ?
C24 O11 H11 109.5 . . ?
H9 O13 H13A 90.2 . . ?
H9 O13 H13B 158.6 . . ?
H13A O13 H13B 107.7 . . ?
H14A O14 H14B 107.7 . . ?
C50' O15 C50 57.0(9) . . ?
C50' O15 H15 107.2 . . ?
C50 O15 H15 109.5 . . ?
C52 O17 H17 109.5 . . ?
C54 O18 H18A 109.5 . . ?
C39 S1 C1 105.60(19) . . ?
C29 S2 C37 105.30(19) . . ?
C15 S3 C25 104.96(19) . . ?
C5 S4 C13 104.67(19) . . ?
O16 C56 C55 115.5(11) . . ?
O16 C56 H56A 108.4 . . ?
C55 C56 H56A 108.4 . . ?
O16 C56 H56B 108.4 . . ?
C55 C56 H56B 108.4 . . ?
H56A C56 H56B 107.5 . . ?
C56 O16 H16A 109.5 . . ?
C56' C55' H55D 109.5 . . ?
C56' C55' H55E 109.5 . . ?
H55D C55' H55E 109.5 . . ?
C56' C55' H55F 109.5 . . ?
H55D C55' H55F 109.5 . . ?
H55E C55' H55F 109.5 . . ?
O16' C56' C55' 115.5(11) . . ?
O16' C56' H56C 108.4 . . ?
C55' C56' H56C 108.4 . . ?
O16' C56' H56D 108.4 . . ?
C55' C56' H56D 108.4 . . ?
H56C C56' H56D 107.5 . . ?
C56' O16' H16' 109.5 . . ?

loop_
_geom_bond_atom_site_label_1
_geom_bond_atom_site_label_2
_geom_bond_distance
_geom_bond_site_symmetry_2
_geom_bond_publ_flag
C1 C2 1.387(6) . ?
C1 C6 1.401(6) . ?
C1 S1 1.785(4) . ?
C2 C3 1.399(6) . ?
C2 H2 0.9500 . ?
C3 C4 1.392(6) . ?
C3 C7 1.524(6) . ?
C4 C5 1.397(6) . ?
C4 H4 0.9500 . ?
C5 C6 1.385(6) . ?
C5 S4 1.778(4) . ?
C6 O1 1.391(5) . ?
C7 C8 1.511(7) . ?
C7 C10 1.537(8) . ?
C7 C9 1.543(8) . ?
C8 H8A 0.9800 . ?
C8 H8B 0.9800 . ?
C8 H8C 0.9800 . ?
C9 H9A 0.9800 . ?
C9 H9B 0.9800 . ?
C9 H9C 0.9800 . ?
C10 H10A 0.9800 . ?
C10 H10B 0.9800 . ?
C10 H10C 0.9800 . ?
C11 O1 1.424(5) . ?
C11 C12 1.510(6) . ?
C11 H11A 0.9900 . ?
C11 H11B 0.9900 . ?
C12 O2 1.210(5) . ?
C12 O3 1.303(5) . ?
C13 C18 1.377(6) . ?
C13 C14 1.395(6) . ?
C13 S4 1.786(4) . ?
C14 O10 1.382(5) . ?
C14 C15 1.391(6) . ?
C15 C16 1.399(6) . ?
C15 S3 1.778(4) . ?
C16 C17 1.392(6) . ?
C16 H16 0.9500 . ?
C17 C18 1.400(6) . ?
C17 C19 1.538(6) . ?
C18 H18 0.9500 . ?
C19 C22 1.522(6) . ?
C19 C20 1.530(6) . ?
C19 C21 1.535(7) . ?
C20 H20A 0.9800 . ?
C20 H20B 0.9800 . ?
C20 H20C 0.9800 . ?
C21 H21A 0.9800 . ?
C21 H21B 0.9800 . ?
C21 H21C 0.9800 . ?
C22 H22A 0.9800 . ?
C22 H22B 0.9800 . ?
C22 H22C 0.9800 . ?
C23 O10 1.427(5) . ?
C23 C24 1.482(7) . ?
C23 H23A 0.9900 . ?
C23 H23B 0.9900 . ?
C24 O12 1.256(6) . ?
C24 O11 1.260(7) . ?
C25 C26 1.383(6) . ?
C25 C30 1.396(6) . ?
C25 S3 1.781(4) . ?
C26 C27 1.396(6) . ?
C26 H26 0.9500 . ?
C27 C28 1.383(6) . ?
C27 C31 1.532(6) . ?
C28 C29 1.380(6) . ?
C28 H28 0.9500 . ?
C29 C30 1.410(6) . ?
C29 S2 1.778(4) . ?
C30 O7 1.372(5) . ?
C31 C34 1.514(7) . ?
C31 C33 1.537(8) . ?
C31 C32 1.540(8) . ?
C32 H32A 0.9800 . ?
C32 H32B 0.9800 . ?
C32 H32C 0.9800 . ?
C33 H33A 0.9800 . ?
C33 H33B 0.9800 . ?
C33 H33C 0.9800 . ?
C34 H34A 0.9800 . ?
C34 H34B 0.9800 . ?
C34 H34C 0.9800 . ?
C35 O7 1.430(5) . ?
C35 C36 1.495(7) . ?
C35 H35A 0.9900 . ?
C35 H35B 0.9900 . ?
C36 O8 1.217(6) . ?
C36 O9 1.304(5) . ?
C37 C42 1.378(6) . ?
C37 C38 1.396(6) . ?
C37 S2 1.792(4) . ?
C38 O4 1.383(5) . ?
C38 C39 1.393(6) . ?
C39 C40 1.393(6) . ?
C39 S1 1.784(4) . ?
C40 C41 1.400(6) . ?
C40 H40 0.9500 . ?
C41 C42 1.395(6) . ?
C41 C43 1.533(6) . ?
C42 H42 0.9500 . ?
C43 C46 1.526(6) . ?
C43 C45 1.532(6) . ?
C43 C44 1.545(7) . ?
C44 H44A 0.9800 . ?
C44 H44B 0.9800 . ?
C44 H44C 0.9800 . ?
C45 H45A 0.9800 . ?
C45 H45B 0.9800 . ?
C45 H45C 0.9800 . ?
C46 H46A 0.9800 . ?
C46 H46B 0.9800 . ?
C46 H46C 0.9800 . ?
C47 O4 1.430(5) . ?
C47 C48 1.479(7) . ?
C47 H47A 0.9900 . ?
C47 H47B 0.9900 . ?
C48 O5 1.251(6) . ?
C48 O6 1.263(6) . ?
C49 C50' 1.521(12) . ?
C49 C50 1.529(12) . ?
C49 H49A 0.9632 . ?
C49 H49B 0.9670 . ?
C49 H49C 0.9575 . ?
C49 H49D 0.9590 . ?
C49 H49E 0.9528 . ?
C49 H49F 0.9614 . ?
C51 C52 1.474(11) . ?
C51 H51A 0.9800 . ?
C51 H51B 0.9800 . ?
C51 H51C 0.9800 . ?
C52 O17 1.403(9) . ?
C52 H52A 0.9900 . ?
C52 H52B 0.9900 . ?
C53 C54 1.421(10) . ?
C53 H53A 0.9800 . ?
C53 H53B 0.9800 . ?
C53 H53C 0.9800 . ?
C50 O15 1.344(10) . ?
C50 H50A 0.9900 . ?
C50 H50B 0.9900 . ?
C54 O18 1.464(9) . ?
C54 H54A 0.9900 . ?
C54 H54B 0.9900 . ?
C50' O15 1.334(11) . ?
C50' H50C 0.9900 . ?
C50' H50D 0.9900 . ?
O3 H3 0.8400 . ?
O6 H6 0.8400 . ?
O9 H9 0.8400 . ?
O11 H11 0.8400 . ?
O13 H13A 0.8199 . ?
O13 H13B 0.8199 . ?
O14 H14A 0.8200 . ?
O14 H14B 0.8200 . ?
O15 H15 0.8400 . ?
O17 H17 0.8400 . ?
O18 H18A 0.8400 . ?
C55 C56 1.529(10) . ?
C55 H55A 0.9800 . ?
C55 H55B 0.9800 . ?
C55 H55C 0.9800 . ?
C56 O16 1.367(10) . ?
C56 H56A 0.9900 . ?
C56 H56B 0.9900 . ?
O16 H16A 0.8400 . ?
C55' C56' 1.526(10) . ?
C55' H55D 0.9800 . ?
C55' H55E 0.9800 . ?
C55' H55F 0.9800 . ?
C56' O16' 1.364(10) . ?
C56' H56C 0.9900 . ?
C56' H56D 0.9900 . ?
O16' H16' 0.8400 . ?

loop_
_geom_hbond_atom_site_label_D
_geom_hbond_atom_site_label_H
_geom_hbond_atom_site_label_A
_geom_hbond_distance_DH
_geom_hbond_distance_HA
_geom_hbond_distance_DA
_geom_hbond_angle_DHA
_geom_hbond_site_symmetry_A
O18 H18A O15 0.84 1.89 2.713(7) 166.3 .
O14 H14B O4 0.82 2.36 2.909(4) 124.6 .
O14 H14A O5 0.82 1.84 2.641(5) 166.7 .
O13 H13B O2 0.82 2.10 2.751(4) 136.7 .
O13 H13B O1 0.82 2.25 2.948(4) 142.9 .
O13 H13A O7 0.82 2.22 2.799(4) 128.1 .
O11 H11 O14 0.84 1.87 2.641(5) 152.9 .
O9 H9 O13 0.84 1.78 2.554(4) 152.9 .
O6 H6 O17 0.84 1.78 2.563(7) 153.6 .
O16 H16A O16 0.84 1.80 2.40(3) 127.8 2_766
O16 H16A O12 0.84 2.10 2.728(15) 131.8 2_766
O15 H15 O8 0.84 1.91 2.745(6) 177.7 1_445
O3 H3 O18 0.84 1.74 2.552(5) 161.4 1_565
C22 H22A O3 0.98 2.60 3.236(6) 123.1 1_655

loop_
_geom_torsion_atom_site_label_1
_geom_torsion_atom_site_label_2
_geom_torsion_atom_site_label_3
_geom_torsion_atom_site_label_4
_geom_torsion
_geom_torsion_site_symmetry_1
_geom_torsion_site_symmetry_2
_geom_torsion_site_symmetry_3
_geom_torsion_site_symmetry_4
_geom_torsion_publ_flag
C6 C1 C2 C3 -1.7(6) . . . . ?
S1 C1 C2 C3 -174.0(3) . . . . ?
C1 C2 C3 C4 -2.0(6) . . . . ?
C1 C2 C3 C7 178.5(4) . . . . ?
C2 C3 C4 C5 2.3(6) . . . . ?
C7 C3 C4 C5 -178.2(4) . . . . ?
C3 C4 C5 C6 1.0(6) . . . . ?
C3 C4 C5 S4 173.7(3) . . . . ?
C4 C5 C6 O1 175.0(4) . . . . ?
S4 C5 C6 O1 2.7(5) . . . . ?
C4 C5 C6 C1 -4.7(6) . . . . ?
S4 C5 C6 C1 -176.9(3) . . . . ?
C2 C1 C6 C5 5.0(6) . . . . ?
S1 C1 C6 C5 177.0(3) . . . . ?
C2 C1 C6 O1 -174.6(4) . . . . ?
S1 C1 C6 O1 -2.6(6) . . . . ?
C4 C3 C7 C8 -2.8(7) . . . . ?
C2 C3 C7 C8 176.7(5) . . . . ?
C4 C3 C7 C10 118.1(5) . . . . ?
C2 C3 C7 C10 -62.4(6) . . . . ?
C4 C3 C7 C9 -123.6(5) . . . . ?
C2 C3 C7 C9 55.9(6) . . . . ?
O1 C11 C12 O2 -2.0(7) . . . . ?
O1 C11 C12 O3 178.3(4) . . . . ?
C18 C13 C14 O10 177.1(4) . . . . ?
S4 C13 C14 O10 4.3(5) . . . . ?
C18 C13 C14 C15 -3.2(6) . . . . ?
S4 C13 C14 C15 -176.0(3) . . . . ?
O10 C14 C15 C16 -175.7(4) . . . . ?
C13 C14 C15 C16 4.6(6) . . . . ?
O10 C14 C15 S3 -2.8(5) . . . . ?
C13 C14 C15 S3 177.5(3) . . . . ?
C14 C15 C16 C17 -2.1(6) . . . . ?
S3 C15 C16 C17 -175.2(3) . . . . ?
C15 C16 C17 C18 -1.9(6) . . . . ?
C15 C16 C17 C19 179.2(4) . . . . ?
C14 C13 C18 C17 -0.9(6) . . . . ?
S4 C13 C18 C17 172.2(3) . . . . ?
C16 C17 C18 C13 3.4(6) . . . . ?
C19 C17 C18 C13 -177.6(4) . . . . ?
C16 C17 C19 C22 -3.5(6) . . . . ?
C18 C17 C19 C22 177.5(4) . . . . ?
C16 C17 C19 C20 -122.8(4) . . . . ?
C18 C17 C19 C20 58.3(5) . . . . ?
C16 C17 C19 C21 118.1(5) . . . . ?
C18 C17 C19 C21 -60.8(5) . . . . ?
O10 C23 C24 O12 177.0(5) . . . . ?
O10 C23 C24 O11 -4.8(8) . . . . ?
C30 C25 C26 C27 -1.0(6) . . . . ?
S3 C25 C26 C27 -174.1(3) . . . . ?
C25 C26 C27 C28 -2.7(7) . . . . ?
C25 C26 C27 C31 178.1(4) . . . . ?
C26 C27 C28 C29 2.4(7) . . . . ?
C31 C27 C28 C29 -178.4(4) . . . . ?
C27 C28 C29 C30 1.5(6) . . . . ?
C27 C28 C29 S2 173.8(3) . . . . ?
C26 C25 C30 O7 -175.5(4) . . . . ?
S3 C25 C30 O7 -2.6(6) . . . . ?
C26 C25 C30 C29 5.0(6) . . . . ?
S3 C25 C30 C29 177.8(3) . . . . ?
C28 C29 C30 O7 175.2(4) . . . . ?
S2 C29 C30 O7 3.2(5) . . . . ?
C28 C29 C30 C25 -5.2(6) . . . . ?
S2 C29 C30 C25 -177.2(3) . . . . ?
C28 C27 C31 C34 -0.2(7) . . . . ?
C26 C27 C31 C34 179.0(5) . . . . ?
C28 C27 C31 C33 119.2(5) . . . . ?
C26 C27 C31 C33 -61.7(6) . . . . ?
C28 C27 C31 C32 -120.0(6) . . . . ?
C26 C27 C31 C32 59.2(7) . . . . ?
O7 C35 C36 O8 174.4(4) . . . . ?
O7 C35 C36 O9 -7.3(6) . . . . ?
C42 C37 C38 O4 177.2(4) . . . . ?
S2 C37 C38 O4 4.7(6) . . . . ?
C42 C37 C38 C39 -2.9(6) . . . . ?
S2 C37 C38 C39 -175.4(3) . . . . ?
O4 C38 C39 C40 -176.4(4) . . . . ?
C37 C38 C39 C40 3.6(6) . . . . ?
O4 C38 C39 S1 -3.8(6) . . . . ?
C37 C38 C39 S1 176.3(3) . . . . ?
C38 C39 C40 C41 -1.3(6) . . . . ?
S1 C39 C40 C41 -174.1(3) . . . . ?
C39 C40 C41 C42 -1.9(6) . . . . ?
C39 C40 C41 C43 179.4(4) . . . . ?
C38 C37 C42 C41 -0.3(6) . . . . ?
S2 C37 C42 C41 172.4(3) . . . . ?
C40 C41 C42 C37 2.7(6) . . . . ?
C43 C41 C42 C37 -178.5(4) . . . . ?
C42 C41 C43 C46 59.9(5) . . . . ?
C40 C41 C43 C46 -121.4(4) . . . . ?
C42 C41 C43 C45 178.8(4) . . . . ?
C40 C41 C43 C45 -2.5(6) . . . . ?
C42 C41 C43 C44 -59.9(5) . . . . ?
C40 C41 C43 C44 118.9(5) . . . . ?
O4 C47 C48 O5 -1.4(8) . . . . ?
O4 C47 C48 O6 178.5(5) . . . . ?
C50' C49 C50 O15 37.1(9) . . . . ?
C50 C49 C50' O15 -37.8(9) . . . . ?
C5 C6 O1 C11 -93.8(4) . . . . ?
C1 C6 O1 C11 85.8(5) . . . . ?
C12 C11 O1 C6 -175.5(3) . . . . ?
C39 C38 O4 C47 91.5(5) . . . . ?
C37 C38 O4 C47 -88.6(5) . . . . ?
C48 C47 O4 C38 -175.9(4) . . . . ?
C25 C30 O7 C35 85.8(5) . . . . ?
C29 C30 O7 C35 -94.6(4) . . . . ?
C36 C35 O7 C30 -173.7(4) . . . . ?
C15 C14 O10 C23 89.4(5) . . . . ?
C13 C14 O10 C23 -90.9(5) . . . . ?
C24 C23 O10 C14 -175.1(4) . . . . ?
C49 C50' O15 C50 39.3(9) . . . . ?
C49 C50 O15 C50' -38.6(9) . . . . ?
C40 C39 S1 C1 -125.0(3) . . . . ?
C38 C39 S1 C1 62.3(4) . . . . ?
C2 C1 S1 C39 -133.7(3) . . . . ?
C6 C1 S1 C39 54.2(4) . . . . ?
C28 C29 S2 C37 126.4(3) . . . . ?
C30 C29 S2 C37 -61.4(4) . . . . ?
C42 C37 S2 C29 130.6(3) . . . . ?
C38 C37 S2 C29 -56.7(4) . . . . ?
C14 C15 S3 C25 64.0(4) . . . . ?
C16 C15 S3 C25 -123.0(3) . . . . ?
C26 C25 S3 C15 -131.9(3) . . . . ?
C30 C25 S3 C15 55.1(4) . . . . ?
C6 C5 S4 C13 -59.9(4) . . . . ?
C4 C5 S4 C13 127.7(3) . . . . ?
C18 C13 S4 C5 127.4(3) . . . . ?
C14 C13 S4 C5 -59.6(4) . . . . ?
